data_7127721
loop_
_publ_author_name
'Roesch, Saskia'
'Fermi, Valentina'
'Rominger, Frank'
'Herold-Mende, Christel'
'Romero-Nieto, Carlos'

_publ_section_title
;
 Gold(i) complexes based on six-membered phosphorus heterocycles as
 bio-active molecules against brain cancer.
;
_journal_issue 93
_journal_name_full 'Chemical communications (Cambridge, England)'
_journal_page_first 14593
_journal_page_last 14596
_journal_paper_doi 10.1039/d0cc05761d
_journal_volume 56
_journal_year 2020
_chemical_formula_sum 'C21 H13 Au N P S2'
_chemical_formula_weight 571.38
_chemical_name_common '3 in manuscript'
_space_group_crystal_system monoclinic
_space_group_IT_number 14
_space_group_name_Hall '-P 2ybc'
_space_group_name_H-M_alt 'P 1 21/c 1'
_atom_sites_solution_hydrogens geom
_audit_creation_method SHELXL-2018/3
_audit_update_record
;
2020-05-05 deposited with the CCDC.	2020-10-06 downloaded from the CCDC.
;
_cell_angle_alpha 90
_cell_angle_beta 108.2708(7)
_cell_angle_gamma 90
_cell_formula_units_Z 8
_cell_length_a 12.7527(3)
_cell_length_b 18.7996(4)
_cell_length_c 16.5300(4)
_cell_measurement_reflns_used 9894
_cell_measurement_temperature 200(2)
_cell_measurement_theta_max 25.91
_cell_measurement_theta_min 2.61
_cell_volume 3763.20(15)
_computing_cell_refinement 'Bruker SAINT'
_computing_data_collection 'Bruker APEX2'
_computing_data_reduction 'Bruker SAINT'
_computing_molecular_graphics 'Bruker SHELXTL'
_computing_publication_material 'Bruker SHELXTL'
_computing_structure_refinement 'SHELXL-2018/3 (Sheldrick, 2018)'
_computing_structure_solution 'SHELXT-2014 (Sheldrick 2014)'
_diffrn_ambient_temperature 200(2)
_diffrn_measured_fraction_theta_full 1.000
_diffrn_measured_fraction_theta_max 0.998
_diffrn_measurement_device_type 'Bruker APEX-II Quazar area detector'
_diffrn_measurement_method '\f and \w scans'
_diffrn_radiation_type MoK\a
_diffrn_radiation_wavelength 0.71073
_diffrn_reflns_av_R_equivalents 0.0550
_diffrn_reflns_av_unetI/netI 0.0339
_diffrn_reflns_Laue_measured_fraction_full 1.000
_diffrn_reflns_Laue_measured_fraction_max 0.998
_diffrn_reflns_limit_h_max 16
_diffrn_reflns_limit_h_min -16
_diffrn_reflns_limit_k_max 24
_diffrn_reflns_limit_k_min -24
_diffrn_reflns_limit_l_max 21
_diffrn_reflns_limit_l_min -21
_diffrn_reflns_number 49491
_diffrn_reflns_point_group_measured_fraction_full 1.000
_diffrn_reflns_point_group_measured_fraction_max 0.998
_diffrn_reflns_theta_full 25.242
_diffrn_reflns_theta_max 27.186
_diffrn_reflns_theta_min 2.000
_diffrn_source 'ImuS microsource'
_exptl_absorpt_coefficient_mu 8.130
_exptl_absorpt_correction_T_max 0.8131
_exptl_absorpt_correction_T_min 0.6807
_exptl_absorpt_correction_type multi-scan
_exptl_absorpt_process_details
;
Sheldrick, G. M. (2008). <i>SADABS</i>. University of G\"ottingen, Germany.
;
_exptl_crystal_colour yellow
_exptl_crystal_density_diffrn 2.017
_exptl_crystal_description brick
_exptl_crystal_F_000 2176
_exptl_crystal_size_max 0.096
_exptl_crystal_size_mid 0.079
_exptl_crystal_size_min 0.032
_refine_diff_density_max 2.668
_refine_diff_density_min -1.739
_refine_diff_density_rms 0.130
_refine_ls_extinction_method none
_refine_ls_goodness_of_fit_ref 1.016
_refine_ls_hydrogen_treatment constr
_refine_ls_matrix_type full
_refine_ls_number_parameters 599
_refine_ls_number_reflns 8362
_refine_ls_number_restraints 1386
_refine_ls_restrained_S_all 0.949
_refine_ls_R_factor_all 0.0643
_refine_ls_R_factor_gt 0.0386
_refine_ls_shift/su_max 0.001
_refine_ls_shift/su_mean 0.000
_refine_ls_structure_factor_coef Fsqd
_refine_ls_weighting_details 'w=1/[\s^2^(Fo^2^)+(0.0432P)^2^+11.8718P] where P=(Fo^2^+2Fc^2^)/3'
_refine_ls_weighting_scheme calc
_refine_ls_wR_factor_gt 0.0867
_refine_ls_wR_factor_ref 0.0992
_reflns_Friedel_coverage 0.000
_reflns_number_gt 5986
_reflns_number_total 8362
_reflns_threshold_expression 'I > 2\s(I)'
_cod_data_source_file d0cc05761d2.cif
_cod_data_source_block regu2
_cod_original_sg_symbol_H-M 'P 21/c'
_cod_database_code 7127721
_shelx_shelxl_version_number 2018/3
_shelx_space_group_comment
; 
The symmetry employed for this shelxl refinement is uniquely defined 
by the following loop, which should always be used as a source of 
symmetry information in preference to the above space-group names. 
They are only intended as comments. 
;
_shelx_estimated_absorpt_t_min 0.509
_shelx_estimated_absorpt_t_max 0.781

loop_
_space_group_symop_operation_xyz
'x, y, z'
'-x, y+1/2, -z+1/2'
'-x, -y, -z'
'x, -y-1/2, z-1/2'

loop_
_atom_site_label
_atom_site_type_symbol
_atom_site_fract_x
_atom_site_fract_y
_atom_site_fract_z
_atom_site_U_iso_or_equiv
_atom_site_adp_type
_atom_site_occupancy
_atom_site_site_symmetry_order
_atom_site_calc_flag
_atom_site_refinement_flags_posn
_atom_site_refinement_flags_adp
_atom_site_refinement_flags_occupancy
_atom_site_disorder_assembly
_atom_site_disorder_group
Au1 Au 0.47209(2) 0.50041(2) 0.85087(2) 0.04653(9) Uani 1 1 d . . . . .
S1 S 0.62448(16) 0.50963(9) 0.97404(11) 0.0552(4) Uani 1 1 d . . . . .
C1 C 0.6870(7) 0.5781(4) 0.9454(5) 0.0598(19) Uani 1 1 d . . . . .
N1 N 0.7324(7) 0.6256(5) 0.9273(6) 0.094(2) Uani 1 1 d . . . . .
Au2 Au 0.55394(3) 0.34457(2) 0.85348(2) 0.05653(10) Uani 1 1 d . . . . .
S2 S 0.40560(18) 0.33472(10) 0.90626(14) 0.0636(5) Uani 1 1 d . . . . .
C2 C 0.3452(9) 0.2640(4) 0.8550(7) 0.083(3) Uani 1 1 d . . . . .
N2 N 0.2958(10) 0.2149(5) 0.8202(8) 0.143(4) Uani 1 1 d . . . . .
C11 C 0.3292(5) 0.4222(3) 0.6626(4) 0.0456(15) Uani 1 1 d . . . . .
C12 C 0.2720(7) 0.3611(4) 0.6681(5) 0.065(2) Uani 1 1 d . . . . .
H12 H 0.227343 0.360093 0.704576 0.078 Uiso 1 1 calc R U . . .
C13 C 0.2789(8) 0.3009(4) 0.6211(6) 0.080(3) Uani 1 1 d . . . . .
H13 H 0.240710 0.258692 0.626455 0.096 Uiso 1 1 calc R U . . .
C14 C 0.3407(9) 0.3031(5) 0.5673(6) 0.082(3) Uani 1 1 d . . . . .
H14 H 0.343080 0.262919 0.533048 0.098 Uiso 1 1 calc R U . . .
C15 C 0.3997(9) 0.3634(5) 0.5625(6) 0.083(3) Uani 1 1 d . . . . .
H15 H 0.443799 0.364202 0.525647 0.099 Uiso 1 1 calc R U . . .
C16 C 0.3955(7) 0.4228(4) 0.6107(5) 0.067(2) Uani 1 1 d . . . . .
H16 H 0.437953 0.463776 0.608046 0.080 Uiso 1 1 calc R U . . .
P1 P 0.3259(3) 0.49778(19) 0.7311(3) 0.0387(7) Uani 0.870(7) 1 d D U P A 1
C21 C 0.3177(7) 0.5743(5) 0.6642(6) 0.0445(19) Uani 0.870(7) 1 d D U P A 1
C22 C 0.4144(7) 0.6047(5) 0.6628(7) 0.0537(19) Uani 0.870(7) 1 d D U P A 1
H22 H 0.481589 0.589073 0.702814 0.064 Uiso 0.870(7) 1 calc R U P A 1
C23 C 0.4183(9) 0.6593(5) 0.6031(7) 0.059(2) Uani 0.870(7) 1 d D U P A 1
H23 H 0.486173 0.680163 0.603060 0.071 Uiso 0.870(7) 1 calc R U P A 1
C24 C 0.3215(10) 0.6796(4) 0.5473(6) 0.063(2) Uani 0.870(7) 1 d D U P A 1
H24 H 0.322232 0.715198 0.506663 0.076 Uiso 0.870(7) 1 calc R U P A 1
C25 C 0.2185(8) 0.6508(5) 0.5460(7) 0.0598(19) Uani 0.870(7) 1 d D U P A 1
C26 C 0.1199(9) 0.6719(5) 0.4839(6) 0.082(3) Uani 0.870(7) 1 d D U P A 1
H26 H 0.122501 0.705785 0.441992 0.099 Uiso 0.870(7) 1 calc R U P A 1
C27 C 0.0231(10) 0.6451(6) 0.4831(7) 0.095(3) Uani 0.870(7) 1 d D U P A 1
H27 H -0.042385 0.659490 0.440276 0.114 Uiso 0.870(7) 1 calc R U P A 1
C28 C 0.0169(9) 0.5950(8) 0.5459(8) 0.088(4) Uani 0.870(7) 1 d D U P A 1
H28 H -0.053201 0.576835 0.544420 0.106 Uiso 0.870(7) 1 calc R U P A 1
C29 C 0.1099(7) 0.5721(6) 0.6087(6) 0.059(2) Uani 0.870(7) 1 d D U P A 1
C30 C 0.2138(7) 0.5981(5) 0.6071(6) 0.0492(19) Uani 0.870(7) 1 d D U P A 1
C31 C 0.1918(6) 0.4959(5) 0.7423(6) 0.0475(18) Uani 0.870(7) 1 d D U P A 1
C32 C 0.1011(7) 0.5275(6) 0.6792(6) 0.059(2) Uani 0.870(7) 1 d D U P A 1
C33 C 0.0033(8) 0.5139(6) 0.6979(9) 0.090(3) Uani 0.870(7) 1 d D U P A 1
H33 H -0.067189 0.530152 0.663730 0.108 Uiso 0.870(7) 1 calc R U P A 1
S34 S 0.0240(3) 0.4655(2) 0.7876(3) 0.1083(15) Uani 0.870(7) 1 d D U P A 1
C35 C 0.1629(8) 0.4616(5) 0.8064(7) 0.063(2) Uani 0.870(7) 1 d D U P A 1
H35 H 0.213656 0.438999 0.854224 0.076 Uiso 0.870(7) 1 calc R U P A 1
C41 C 0.7018(6) 0.4180(4) 0.7336(5) 0.0518(17) Uani 1 1 d . . . . .
C42 C 0.6905(7) 0.4106(4) 0.6484(5) 0.069(2) Uani 1 1 d . . . . .
H42 H 0.681513 0.364814 0.622915 0.083 Uiso 1 1 calc R U . . .
C43 C 0.6925(8) 0.4712(4) 0.5997(5) 0.079(3) Uani 1 1 d . . . . .
H43 H 0.686177 0.466519 0.541157 0.095 Uiso 1 1 calc R U . . .
C44 C 0.7033(7) 0.5371(4) 0.6362(5) 0.066(2) Uani 1 1 d . . . . .
H44 H 0.701776 0.578195 0.602457 0.079 Uiso 1 1 calc R U . . .
C45 C 0.7165(6) 0.5440(4) 0.7208(5) 0.0561(18) Uani 1 1 d . . . . .
H45 H 0.726760 0.589806 0.746308 0.067 Uiso 1 1 calc R U . . .
C46 C 0.7148(6) 0.4847(4) 0.7698(5) 0.0578(18) Uani 1 1 d . . . . .
H46 H 0.722787 0.490043 0.828530 0.069 Uiso 1 1 calc R U . . .
P2 P 0.7022(3) 0.34554(16) 0.8075(2) 0.0443(7) Uani 0.749(6) 1 d D U P B 1
C51 C 0.7086(8) 0.2669(4) 0.7480(6) 0.048(2) Uani 0.749(6) 1 d D U P B 1
C52 C 0.6109(9) 0.2403(5) 0.6972(7) 0.056(2) Uani 0.749(6) 1 d D U P B 1
H52 H 0.544434 0.260269 0.701676 0.068 Uiso 0.749(6) 1 calc R U P B 1
C53 C 0.6029(10) 0.1840(6) 0.6377(7) 0.067(2) Uani 0.749(6) 1 d D U P B 1
H53 H 0.534095 0.164960 0.603979 0.080 Uiso 0.749(6) 1 calc R U P B 1
C54 C 0.6993(10) 0.1602(5) 0.6330(7) 0.056(2) Uani 0.749(6) 1 d D U P B 1
H54 H 0.697006 0.124403 0.591861 0.068 Uiso 0.749(6) 1 calc R U P B 1
C55 C 0.8066(9) 0.1841(5) 0.6850(6) 0.062(2) Uani 0.749(6) 1 d D U P B 1
C56 C 0.9078(10) 0.1559(6) 0.6805(8) 0.080(3) Uani 0.749(6) 1 d D U P B 1
H56 H 0.906266 0.117899 0.642243 0.097 Uiso 0.749(6) 1 calc R U P B 1
C57 C 1.0056(11) 0.1814(7) 0.7289(9) 0.093(4) Uani 0.749(6) 1 d D U P B 1
H57 H 1.071762 0.163703 0.721434 0.112 Uiso 0.749(6) 1 calc R U P B 1
C58 C 1.0114(9) 0.2339(6) 0.7906(8) 0.077(3) Uani 0.749(6) 1 d D U P B 1
H58 H 1.081404 0.250734 0.824978 0.093 Uiso 0.749(6) 1 calc R U P B 1
C59 C 0.9165(7) 0.2615(5) 0.8019(6) 0.054(2) Uani 0.749(6) 1 d D U P B 1
C60 C 0.8130(8) 0.2390(4) 0.7463(6) 0.0503(19) Uani 0.749(6) 1 d D U P B 1
C61 C 0.8359(8) 0.3486(5) 0.8844(7) 0.056(2) Uani 0.749(6) 1 d D U P B 1
C62 C 0.9250(8) 0.3113(5) 0.8720(6) 0.055(2) Uani 0.749(6) 1 d D U P B 1
C63 C 1.0260(9) 0.3261(8) 0.9368(8) 0.069(3) Uani 0.749(6) 1 d D U P B 1
H63 H 1.095594 0.306257 0.939841 0.083 Uiso 0.749(6) 1 calc R U P B 1
S64 S 1.0034(3) 0.3853(2) 1.0089(2) 0.0946(14) Uani 0.749(6) 1 d D U P B 1
C65 C 0.8654(9) 0.3905(6) 0.9573(7) 0.077(3) Uani 0.749(6) 1 d D U P B 1
H65 H 0.815151 0.418320 0.975855 0.092 Uiso 0.749(6) 1 calc R U P B 1
P1B P 0.340(2) 0.5065(16) 0.721(2) 0.049(8) Uiso 0.130(7) 1 d D U P A 2
C21B C 0.201(2) 0.503(4) 0.724(4) 0.055(10) Uiso 0.130(7) 1 d D U P A 2
C22B C 0.181(3) 0.460(4) 0.784(3) 0.060(12) Uiso 0.130(7) 1 d D U P A 2
H22B H 0.239911 0.431908 0.818855 0.072 Uiso 0.130(7) 1 calc R U P A 2
C23B C 0.075(3) 0.455(4) 0.796(3) 0.081(11) Uiso 0.130(7) 1 d D U P A 2
H23B H 0.065074 0.440688 0.848147 0.097 Uiso 0.130(7) 1 calc R U P A 2
C24B C -0.009(3) 0.474(3) 0.727(3) 0.063(11) Uiso 0.130(7) 1 d D U P A 2
H24B H -0.081464 0.461347 0.726220 0.075 Uiso 0.130(7) 1 calc R U P A 2
C25B C 0.003(2) 0.510(3) 0.655(3) 0.059(11) Uiso 0.130(7) 1 d D U P A 2
C26B C -0.087(3) 0.536(4) 0.587(3) 0.086(14) Uiso 0.130(7) 1 d D U P A 2
H26B H -0.160055 0.525440 0.586459 0.104 Uiso 0.130(7) 1 calc R U P A 2
C27B C -0.073(3) 0.576(4) 0.525(3) 0.090(15) Uiso 0.130(7) 1 d D U P A 2
H27B H -0.135440 0.590486 0.479345 0.108 Uiso 0.130(7) 1 calc R U P A 2
C28B C 0.033(3) 0.596(5) 0.524(4) 0.069(11) Uiso 0.130(7) 1 d D U P A 2
H28B H 0.041968 0.622766 0.477691 0.083 Uiso 0.130(7) 1 calc R U P A 2
C29B C 0.125(2) 0.575(4) 0.590(4) 0.050(9) Uiso 0.130(7) 1 d D U P A 2
C30B C 0.111(2) 0.530(4) 0.654(4) 0.060(10) Uiso 0.130(7) 1 d D U P A 2
C31B C 0.335(3) 0.579(4) 0.652(5) 0.047(10) Uiso 0.130(7) 1 d D U P A 2
C32B C 0.234(2) 0.604(4) 0.595(5) 0.049(9) Uiso 0.130(7) 1 d D U P A 2
C33B C 0.250(2) 0.662(4) 0.546(6) 0.057(10) Uiso 0.130(7) 1 d D U P A 2
H33B H 0.192806 0.686024 0.503939 0.068 Uiso 0.130(7) 1 calc R U P A 2
S34B S 0.386(2) 0.6812(13) 0.5713(16) 0.074(6) Uiso 0.130(7) 1 d D U P A 2
C35B C 0.425(3) 0.619(4) 0.650(5) 0.062(11) Uiso 0.130(7) 1 d D U P A 2
H35B H 0.498115 0.613297 0.687348 0.074 Uiso 0.130(7) 1 calc R U P A 2
P2B P 0.6841(9) 0.3312(6) 0.7817(7) 0.052(3) Uiso 0.251(6) 1 d D U P B 2
C51B C 0.8210(14) 0.3233(14) 0.8555(14) 0.046(6) Uiso 0.251(6) 1 d D U P B 2
C52B C 0.842(2) 0.3607(18) 0.9286(17) 0.061(8) Uiso 0.251(6) 1 d D U P B 2
H52B H 0.781756 0.382495 0.941374 0.073 Uiso 0.251(6) 1 calc R U P B 2
C53B C 0.950(2) 0.369(2) 0.988(2) 0.091(9) Uiso 0.251(6) 1 d D U P B 2
H53B H 0.964937 0.396256 1.038456 0.110 Uiso 0.251(6) 1 calc R U P B 2
C54B C 1.029(2) 0.335(3) 0.965(2) 0.075(9) Uiso 0.251(6) 1 d D U P B 2
H54B H 1.102247 0.338649 1.003430 0.090 Uiso 0.251(6) 1 calc R U P B 2
C55B C 1.0153(16) 0.2952(18) 0.8891(17) 0.077(7) Uiso 0.251(6) 1 d D U P B 2
C56B C 1.100(2) 0.2577(19) 0.869(2) 0.092(10) Uiso 0.251(6) 1 d D U P B 2
H56B H 1.171757 0.256085 0.910031 0.111 Uiso 0.251(6) 1 calc R U P B 2
C57B C 1.082(2) 0.225(2) 0.795(2) 0.098(10) Uiso 0.251(6) 1 d D U P B 2
H57B H 1.143177 0.209499 0.778374 0.118 Uiso 0.251(6) 1 calc R U P B 2
C58B C 0.9736(19) 0.211(2) 0.741(2) 0.085(8) Uiso 0.251(6) 1 d D U P B 2
H58B H 0.961788 0.181816 0.692345 0.102 Uiso 0.251(6) 1 calc R U P B 2
C59B C 0.8848(15) 0.2413(16) 0.7599(16) 0.056(7) Uiso 0.251(6) 1 d D U P B 2
C60B C 0.9056(15) 0.2843(16) 0.8334(16) 0.056(7) Uiso 0.251(6) 1 d D U P B 2
C61B C 0.6769(17) 0.2567(15) 0.7148(19) 0.055(7) Uiso 0.251(6) 1 d D U P B 2
C62B C 0.7723(14) 0.2223(14) 0.7087(16) 0.052(6) Uiso 0.251(6) 1 d D U P B 2
C63B C 0.7468(16) 0.1702(19) 0.644(2) 0.068(9) Uiso 0.251(6) 1 d D U P B 2
H63B H 0.799364 0.144424 0.625311 0.082 Uiso 0.251(6) 1 calc R U P B 2
S64B S 0.6084(9) 0.1610(6) 0.6034(7) 0.073(3) Uiso 0.251(6) 1 d D U P B 2
C65B C 0.5793(17) 0.2268(16) 0.664(2) 0.062(8) Uiso 0.251(6) 1 d D U P B 2
H65B H 0.507234 0.240842 0.662290 0.074 Uiso 0.251(6) 1 calc R U P B 2

loop_
_atom_site_aniso_label
_atom_site_aniso_U_11
_atom_site_aniso_U_22
_atom_site_aniso_U_33
_atom_site_aniso_U_23
_atom_site_aniso_U_13
_atom_site_aniso_U_12
Au1 0.05370(16) 0.03754(13) 0.04405(15) -0.00607(10) 0.00914(11) 0.00115(11)
S1 0.0690(12) 0.0483(9) 0.0409(9) -0.0022(7) 0.0069(8) -0.0006(8)
C1 0.066(5) 0.053(4) 0.052(4) -0.013(3) 0.006(4) 0.002(4)
N1 0.090(6) 0.075(5) 0.111(7) -0.004(5) 0.024(5) -0.018(5)
Au2 0.06431(19) 0.04426(15) 0.06423(19) 0.01127(13) 0.02476(14) 0.00933(13)
S2 0.0779(13) 0.0461(10) 0.0756(13) -0.0025(9) 0.0367(11) 0.0021(9)
C2 0.099(7) 0.046(4) 0.105(7) 0.003(5) 0.032(6) 0.003(5)
N2 0.171(11) 0.073(6) 0.175(11) -0.027(6) 0.040(9) -0.044(7)
C11 0.050(4) 0.037(3) 0.041(4) -0.005(3) 0.002(3) 0.009(3)
C12 0.064(5) 0.047(4) 0.076(5) -0.021(4) 0.012(4) 0.001(3)
C13 0.086(6) 0.051(5) 0.089(7) -0.026(4) 0.009(5) -0.001(4)
C14 0.107(7) 0.063(5) 0.062(5) -0.028(4) 0.006(5) 0.023(5)
C15 0.112(8) 0.077(6) 0.060(5) -0.004(4) 0.030(5) 0.038(6)
C16 0.091(6) 0.049(4) 0.065(5) 0.005(4) 0.029(4) 0.017(4)
P1 0.0433(14) 0.0293(12) 0.0426(15) -0.0034(9) 0.0122(12) -0.0002(10)
C21 0.057(4) 0.033(4) 0.045(5) -0.003(3) 0.019(3) 0.001(3)
C22 0.066(5) 0.041(5) 0.057(5) -0.010(3) 0.024(4) -0.007(3)
C23 0.077(5) 0.045(4) 0.064(6) -0.014(4) 0.034(4) -0.011(4)
C24 0.096(6) 0.038(4) 0.060(5) -0.008(4) 0.031(5) 0.000(4)
C25 0.090(5) 0.041(5) 0.047(4) -0.005(3) 0.019(5) 0.013(5)
C26 0.110(6) 0.063(6) 0.060(5) 0.001(4) 0.008(5) 0.028(5)
C27 0.096(6) 0.082(7) 0.086(7) 0.003(5) -0.004(6) 0.031(6)
C28 0.068(6) 0.088(7) 0.092(8) -0.002(6) 0.000(5) 0.019(6)
C29 0.057(4) 0.053(5) 0.062(5) -0.007(4) 0.012(4) 0.018(4)
C30 0.066(4) 0.034(4) 0.046(5) -0.009(3) 0.016(4) 0.009(4)
C31 0.049(4) 0.037(4) 0.059(5) -0.007(3) 0.021(3) 0.001(3)
C32 0.051(4) 0.046(4) 0.081(6) -0.004(4) 0.020(4) 0.003(3)
C33 0.051(5) 0.094(7) 0.126(9) 0.011(7) 0.028(5) 0.006(5)
S34 0.077(2) 0.104(2) 0.168(4) 0.029(2) 0.072(2) -0.0034(19)
C35 0.070(6) 0.052(5) 0.080(6) 0.001(4) 0.041(5) 0.005(4)
C41 0.050(4) 0.045(4) 0.062(5) 0.016(3) 0.020(3) 0.008(3)
C42 0.106(7) 0.042(4) 0.052(5) 0.004(3) 0.014(4) 0.000(4)
C43 0.125(8) 0.054(4) 0.053(5) 0.009(4) 0.022(5) 0.001(5)
C44 0.080(6) 0.044(4) 0.072(6) 0.016(4) 0.023(4) 0.007(4)
C45 0.058(4) 0.042(4) 0.073(5) 0.002(3) 0.027(4) 0.000(3)
C46 0.061(5) 0.052(4) 0.066(5) 0.002(3) 0.028(4) 0.002(3)
P2 0.0528(16) 0.0361(13) 0.0420(17) 0.0040(13) 0.0122(13) 0.0072(12)
C51 0.066(5) 0.033(4) 0.047(5) 0.005(4) 0.021(4) 0.004(4)
C52 0.069(6) 0.039(4) 0.058(6) 0.007(4) 0.017(5) 0.003(4)
C53 0.096(6) 0.059(5) 0.058(6) 0.011(4) 0.042(5) 0.007(5)
C54 0.098(6) 0.026(4) 0.059(5) 0.005(4) 0.045(5) -0.007(4)
C55 0.088(5) 0.041(4) 0.066(6) 0.006(4) 0.037(5) 0.006(4)
C56 0.101(6) 0.062(6) 0.094(8) -0.005(5) 0.052(6) 0.011(5)
C57 0.092(7) 0.083(8) 0.118(9) -0.011(6) 0.052(7) 0.019(6)
C58 0.073(6) 0.070(6) 0.096(7) -0.002(5) 0.036(6) 0.010(5)
C59 0.064(5) 0.043(5) 0.058(5) 0.008(4) 0.024(4) 0.007(4)
C60 0.070(5) 0.030(4) 0.053(5) 0.013(3) 0.022(4) 0.003(4)
C61 0.066(5) 0.056(6) 0.047(5) 0.002(4) 0.020(4) 0.009(4)
C62 0.064(5) 0.048(5) 0.053(5) 0.009(4) 0.017(4) 0.010(4)
C63 0.067(6) 0.076(7) 0.061(7) 0.002(6) 0.017(5) 0.005(5)
S64 0.072(2) 0.119(3) 0.074(2) -0.0228(19) -0.0043(18) 0.005(2)
C65 0.079(7) 0.074(7) 0.070(7) -0.015(5) 0.013(6) 0.011(6)

loop_
_atom_type_symbol
_atom_type_description
_atom_type_scat_dispersion_real
_atom_type_scat_dispersion_imag
_atom_type_scat_source
C C 0.0033 0.0016 'International Tables Vol C Tables 4.2.6.8 and 6.1.1.4'
H H 0.0000 0.0000 'International Tables Vol C Tables 4.2.6.8 and 6.1.1.4'
N N 0.0061 0.0033 'International Tables Vol C Tables 4.2.6.8 and 6.1.1.4'
P P 0.1023 0.0942 'International Tables Vol C Tables 4.2.6.8 and 6.1.1.4'
S S 0.1246 0.1234 'International Tables Vol C Tables 4.2.6.8 and 6.1.1.4'
Au Au -2.0133 8.8022 'International Tables Vol C Tables 4.2.6.8 and 6.1.1.4'

loop_
_geom_angle_atom_site_label_1
_geom_angle_atom_site_label_2
_geom_angle_atom_site_label_3
_geom_angle
_geom_angle_site_symmetry_1
_geom_angle_site_symmetry_3
_geom_angle_publ_flag
P1 Au1 S1 176.95(10) . . ?
P1B Au1 S1 169.5(6) . . ?
P1 Au1 Au2 99.98(9) . . ?
P1B Au1 Au2 101.9(8) . . ?
S1 Au1 Au2 82.76(4) . . ?
C1 S1 Au1 98.7(3) . . ?
N1 C1 S1 178.4(8) . . ?
P2 Au2 S2 175.35(8) . . ?
S2 Au2 P2B 166.6(3) . . ?
P2 Au2 Au1 107.59(8) . . ?
S2 Au2 Au1 76.76(5) . . ?
P2B Au2 Au1 112.5(3) . . ?
C2 S2 Au2 100.2(4) . . ?
N2 C2 S2 175.2(11) . . ?
C12 C11 C16 119.2(6) . . ?
C12 C11 P1 119.5(6) . . ?
C16 C11 P1 121.1(6) . . ?
C12 C11 P1B 129.8(10) . . ?
C16 C11 P1B 110.9(9) . . ?
C11 C12 C13 120.9(9) . . ?
C11 C12 H12 119.6 . . ?
C13 C12 H12 119.6 . . ?
C14 C13 C12 119.5(9) . . ?
C14 C13 H13 120.3 . . ?
C12 C13 H13 120.3 . . ?
C13 C14 C15 120.1(8) . . ?
C13 C14 H14 120.0 . . ?
C15 C14 H14 120.0 . . ?
C14 C15 C16 120.8(9) . . ?
C14 C15 H15 119.6 . . ?
C16 C15 H15 119.6 . . ?
C11 C16 C15 119.6(8) . . ?
C11 C16 H16 120.2 . . ?
C15 C16 H16 120.2 . . ?
C31 P1 C21 102.0(4) . . ?
C31 P1 C11 105.0(5) . . ?
C21 P1 C11 104.5(5) . . ?
C31 P1 Au1 117.8(4) . . ?
C21 P1 Au1 113.3(3) . . ?
C11 P1 Au1 112.9(2) . . ?
C22 C21 C30 120.7(7) . . ?
C22 C21 P1 117.8(6) . . ?
C30 C21 P1 121.2(6) . . ?
C21 C22 C23 122.5(8) . . ?
C21 C22 H22 118.8 . . ?
C23 C22 H22 118.8 . . ?
C24 C23 C22 116.9(8) . . ?
C24 C23 H23 121.6 . . ?
C22 C23 H23 121.6 . . ?
C23 C24 C25 123.4(8) . . ?
C23 C24 H24 118.3 . . ?
C25 C24 H24 118.3 . . ?
C26 C25 C24 121.1(9) . . ?
C26 C25 C30 119.0(9) . . ?
C24 C25 C30 119.9(8) . . ?
C27 C26 C25 121.0(10) . . ?
C27 C26 H26 119.5 . . ?
C25 C26 H26 119.5 . . ?
C26 C27 C28 120.6(10) . . ?
C26 C27 H27 119.7 . . ?
C28 C27 H27 119.7 . . ?
C29 C28 C27 121.7(11) . . ?
C29 C28 H28 119.2 . . ?
C27 C28 H28 119.2 . . ?
C28 C29 C30 117.8(9) . . ?
C28 C29 C32 121.0(9) . . ?
C30 C29 C32 121.0(7) . . ?
C29 C30 C25 119.8(7) . . ?
C29 C30 C21 123.7(7) . . ?
C25 C30 C21 116.5(8) . . ?
C35 C31 C32 114.0(7) . . ?
C35 C31 P1 125.7(6) . . ?
C32 C31 P1 120.2(6) . . ?
C33 C32 C31 109.7(8) . . ?
C33 C32 C29 125.1(8) . . ?
C31 C32 C29 125.1(7) . . ?
C32 C33 S34 112.8(7) . . ?
C32 C33 H33 123.6 . . ?
S34 C33 H33 123.6 . . ?
C33 S34 C35 92.9(5) . . ?
C31 C35 S34 110.6(7) . . ?
C31 C35 H35 124.7 . . ?
S34 C35 H35 124.7 . . ?
C42 C41 C46 119.6(6) . . ?
C42 C41 P2 125.9(6) . . ?
C46 C41 P2 114.5(6) . . ?
C42 C41 P2B 111.2(6) . . ?
C46 C41 P2B 129.0(7) . . ?
C41 C42 C43 119.5(7) . . ?
C41 C42 H42 120.3 . . ?
C43 C42 H42 120.3 . . ?
C44 C43 C42 120.1(8) . . ?
C44 C43 H43 119.9 . . ?
C42 C43 H43 119.9 . . ?
C45 C44 C43 120.2(7) . . ?
C45 C44 H44 119.9 . . ?
C43 C44 H44 119.9 . . ?
C44 C45 C46 120.4(7) . . ?
C44 C45 H45 119.8 . . ?
C46 C45 H45 119.8 . . ?
C41 C46 C45 120.2(7) . . ?
C41 C46 H46 119.9 . . ?
C45 C46 H46 119.9 . . ?
C61 P2 C51 102.7(4) . . ?
C61 P2 C41 104.8(4) . . ?
C51 P2 C41 103.9(4) . . ?
C61 P2 Au2 118.5(4) . . ?
C51 P2 Au2 111.5(3) . . ?
C41 P2 Au2 113.9(2) . . ?
C52 C51 C60 121.9(8) . . ?
C52 C51 P2 116.8(7) . . ?
C60 C51 P2 120.9(7) . . ?
C51 C52 C53 123.4(10) . . ?
C51 C52 H52 118.3 . . ?
C53 C52 H52 118.3 . . ?
C54 C53 C52 115.0(11) . . ?
C54 C53 H53 122.5 . . ?
C52 C53 H53 122.5 . . ?
C53 C54 C55 125.4(10) . . ?
C53 C54 H54 117.3 . . ?
C55 C54 H54 117.3 . . ?
C56 C55 C60 117.1(9) . . ?
C56 C55 C54 124.1(9) . . ?
C60 C55 C54 118.8(8) . . ?
C57 C56 C55 121.7(10) . . ?
C57 C56 H56 119.1 . . ?
C55 C56 H56 119.1 . . ?
C56 C57 C58 120.7(11) . . ?
C56 C57 H57 119.6 . . ?
C58 C57 H57 119.6 . . ?
C59 C58 C57 120.9(10) . . ?
C59 C58 H58 119.5 . . ?
C57 C58 H58 119.5 . . ?
C58 C59 C60 118.5(9) . . ?
C58 C59 C62 119.7(9) . . ?
C60 C59 C62 121.8(8) . . ?
C59 C60 C55 120.7(8) . . ?
C59 C60 C51 123.9(8) . . ?
C55 C60 C51 115.4(8) . . ?
C65 C61 C62 113.4(8) . . ?
C65 C61 P2 125.2(7) . . ?
C62 C61 P2 121.2(7) . . ?
C61 C62 C63 112.1(9) . . ?
C61 C62 C59 124.8(8) . . ?
C63 C62 C59 123.1(8) . . ?
C62 C63 S64 109.9(8) . . ?
C62 C63 H63 125.0 . . ?
S64 C63 H63 125.0 . . ?
C65 S64 C63 93.5(5) . . ?
C61 C65 S64 111.1(8) . . ?
C61 C65 H65 124.5 . . ?
S64 C65 H65 124.5 . . ?
C31B P1B C21B 102.1(16) . . ?
C31B P1B C11 111(4) . . ?
C21B P1B C11 94(3) . . ?
C31B P1B Au1 121(2) . . ?
C21B P1B Au1 114(2) . . ?
C11 P1B Au1 111.3(12) . . ?
C22B C21B C30B 121(2) . . ?
C22B C21B P1B 117.0(19) . . ?
C30B C21B P1B 120(2) . . ?
C21B C22B C23B 122(2) . . ?
C21B C22B H22B 118.8 . . ?
C23B C22B H22B 118.8 . . ?
C24B C23B C22B 114(2) . . ?
C24B C23B H23B 123.1 . . ?
C22B C23B H23B 123.1 . . ?
C23B C24B C25B 125(2) . . ?
C23B C24B H24B 117.6 . . ?
C25B C24B H24B 117.6 . . ?
C26B C25B C30B 116.8(18) . . ?
C26B C25B C24B 124(2) . . ?
C30B C25B C24B 118.9(19) . . ?
C27B C26B C25B 122(2) . . ?
C27B C26B H26B 119.0 . . ?
C25B C26B H26B 119.0 . . ?
C26B C27B C28B 122(2) . . ?
C26B C27B H27B 119.2 . . ?
C28B C27B H27B 119.2 . . ?
C29B C28B C27B 120(2) . . ?
C29B C28B H28B 120.2 . . ?
C27B C28B H28B 120.2 . . ?
C28B C29B C30B 118.7(18) . . ?
C28B C29B C32B 120(2) . . ?
C30B C29B C32B 121.5(19) . . ?
C29B C30B C25B 120.9(17) . . ?
C29B C30B C21B 123.6(18) . . ?
C25B C30B C21B 115.4(16) . . ?
C35B C31B C32B 113.6(17) . . ?
C35B C31B P1B 124.7(18) . . ?
C32B C31B P1B 121.7(17) . . ?
C31B C32B C33B 111.6(16) . . ?
C31B C32B C29B 124.6(18) . . ?
C33B C32B C29B 123.8(19) . . ?
C32B C33B S34B 110.3(15) . . ?
C32B C33B H33B 124.9 . . ?
S34B C33B H33B 124.9 . . ?
C33B S34B C35B 94.4(12) . . ?
C31B C35B S34B 109.9(16) . . ?
C31B C35B H35B 125.1 . . ?
S34B C35B H35B 125.1 . . ?
C61B P2B C51B 102.0(10) . . ?
C61B P2B C41 114.7(15) . . ?
C51B P2B C41 98.1(11) . . ?
C61B P2B Au2 119.7(11) . . ?
C51B P2B Au2 111.0(9) . . ?
C41 P2B Au2 108.9(5) . . ?
C52B C51B C60B 122.5(16) . . ?
C52B C51B P2B 116.3(14) . . ?
C60B C51B P2B 121.0(13) . . ?
C51B C52B C53B 123.1(19) . . ?
C51B C52B H52B 118.4 . . ?
C53B C52B H52B 118.4 . . ?
C54B C53B C52B 114(2) . . ?
C54B C53B H53B 123.0 . . ?
C52B C53B H53B 123.0 . . ?
C53B C54B C55B 127(2) . . ?
C53B C54B H54B 116.6 . . ?
C55B C54B H54B 116.6 . . ?
C56B C55B C54B 125.0(18) . . ?
C56B C55B C60B 116.5(17) . . ?
C54B C55B C60B 118.0(17) . . ?
C57B C56B C55B 122(2) . . ?
C57B C56B H56B 119.2 . . ?
C55B C56B H56B 119.2 . . ?
C56B C57B C58B 121(2) . . ?
C56B C57B H57B 119.4 . . ?
C58B C57B H57B 119.4 . . ?
C59B C58B C57B 119.5(19) . . ?
C59B C58B H58B 120.3 . . ?
C57B C58B H58B 120.3 . . ?
C58B C59B C60B 118.7(15) . . ?
C58B C59B C62B 119.6(16) . . ?
C60B C59B C62B 121.4(15) . . ?
C59B C60B C55B 121.2(14) . . ?
C59B C60B C51B 123.7(15) . . ?
C55B C60B C51B 115.1(14) . . ?
C65B C61B C62B 113.6(14) . . ?
C65B C61B P2B 124.4(14) . . ?
C62B C61B P2B 122.1(14) . . ?
C61B C62B C63B 112.0(14) . . ?
C61B C62B C59B 124.0(15) . . ?
C63B C62B C59B 123.9(15) . . ?
C62B C63B S64B 109.4(13) . . ?
C62B C63B H63B 125.3 . . ?
S64B C63B H63B 125.3 . . ?
C63B S64B C65B 95.1(10) . . ?
C61B C65B S64B 109.5(13) . . ?
C61B C65B H65B 125.2 . . ?
S64B C65B H65B 125.2 . . ?

loop_
_geom_bond_atom_site_label_1
_geom_bond_atom_site_label_2
_geom_bond_distance
_geom_bond_site_symmetry_2
_geom_bond_publ_flag
Au1 P1 2.254(3) . ?
Au1 P1B 2.28(3) . ?
Au1 S1 2.3391(18) . ?
Au1 Au2 3.1058(4) . ?
S1 C1 1.658(9) . ?
C1 N1 1.153(10) . ?
Au2 P2 2.248(3) . ?
Au2 S2 2.326(2) . ?
Au2 P2B 2.337(11) . ?
S2 C2 1.634(10) . ?
C2 N2 1.163(12) . ?
C11 C12 1.379(10) . ?
C11 C16 1.382(10) . ?
C11 P1 1.825(7) . ?
C11 P1B 1.83(4) . ?
C12 C13 1.391(10) . ?
C12 H12 0.9500 . ?
C13 C14 1.361(13) . ?
C13 H13 0.9500 . ?
C14 C15 1.377(14) . ?
C14 H14 0.9500 . ?
C15 C16 1.382(11) . ?
C15 H15 0.9500 . ?
C16 H16 0.9500 . ?
P1 C31 1.778(8) . ?
P1 C21 1.797(8) . ?
C21 C22 1.366(11) . ?
C21 C30 1.436(10) . ?
C22 C23 1.436(12) . ?
C22 H22 0.9500 . ?
C23 C24 1.345(15) . ?
C23 H23 0.9500 . ?
C24 C25 1.414(13) . ?
C24 H24 0.9500 . ?
C25 C26 1.408(12) . ?
C25 C30 1.430(11) . ?
C26 C27 1.329(14) . ?
C26 H26 0.9500 . ?
C27 C28 1.421(15) . ?
C27 H27 0.9500 . ?
C28 C29 1.378(11) . ?
C28 H28 0.9500 . ?
C29 C30 1.421(11) . ?
C29 C32 1.467(12) . ?
C31 C35 1.385(12) . ?
C31 C32 1.422(11) . ?
C32 C33 1.399(12) . ?
C33 S34 1.689(12) . ?
C33 H33 0.9500 . ?
S34 C35 1.701(10) . ?
C35 H35 0.9500 . ?
C41 C42 1.377(10) . ?
C41 C46 1.378(10) . ?
C41 P2 1.827(7) . ?
C41 P2B 1.858(13) . ?
C42 C43 1.400(10) . ?
C42 H42 0.9500 . ?
C43 C44 1.365(11) . ?
C43 H43 0.9500 . ?
C44 C45 1.362(11) . ?
C44 H44 0.9500 . ?
C45 C46 1.380(10) . ?
C45 H45 0.9500 . ?
C46 H46 0.9500 . ?
P2 C61 1.780(10) . ?
P2 C51 1.792(9) . ?
C51 C52 1.361(13) . ?
C51 C60 1.440(11) . ?
C52 C53 1.427(13) . ?
C52 H52 0.9500 . ?
C53 C54 1.333(14) . ?
C53 H53 0.9500 . ?
C54 C55 1.441(14) . ?
C54 H54 0.9500 . ?
C55 C56 1.420(13) . ?
C55 C60 1.430(11) . ?
C56 C57 1.342(15) . ?
C56 H56 0.9500 . ?
C57 C58 1.405(14) . ?
C57 H57 0.9500 . ?
C58 C59 1.381(12) . ?
C58 H58 0.9500 . ?
C59 C60 1.416(12) . ?
C59 C62 1.467(12) . ?
C61 C65 1.389(13) . ?
C61 C62 1.404(12) . ?
C62 C63 1.420(13) . ?
C63 S64 1.720(12) . ?
C63 H63 0.9500 . ?
S64 C65 1.701(11) . ?
C65 H65 0.9500 . ?
P1B C31B 1.768(16) . ?
P1B C21B 1.798(17) . ?
C21B C22B 1.359(19) . ?
C21B C30B 1.445(17) . ?
C22B C23B 1.43(2) . ?
C22B H22B 0.9500 . ?
C23B C24B 1.34(2) . ?
C23B H23B 0.9500 . ?
C24B C25B 1.430(19) . ?
C24B H24B 0.9500 . ?
C25B C26B 1.411(18) . ?
C25B C30B 1.426(17) . ?
C26B C27B 1.33(2) . ?
C26B H26B 0.9500 . ?
C27B C28B 1.41(2) . ?
C27B H27B 0.9500 . ?
C28B C29B 1.383(17) . ?
C28B H28B 0.9500 . ?
C29B C30B 1.415(17) . ?
C29B C32B 1.462(17) . ?
C31B C35B 1.386(19) . ?
C31B C32B 1.409(18) . ?
C32B C33B 1.414(19) . ?
C33B S34B 1.686(19) . ?
C33B H33B 0.9500 . ?
S34B C35B 1.699(18) . ?
C35B H35B 0.9500 . ?
P2B C61B 1.769(15) . ?
P2B C51B 1.795(15) . ?
C51B C52B 1.350(17) . ?
C51B C60B 1.442(16) . ?
C52B C53B 1.428(19) . ?
C52B H52B 0.9500 . ?
C53B C54B 1.34(2) . ?
C53B H53B 0.9500 . ?
C54B C55B 1.427(19) . ?
C54B H54B 0.9500 . ?
C55B C56B 1.413(18) . ?
C55B C60B 1.428(17) . ?
C56B C57B 1.327(19) . ?
C56B H56B 0.9500 . ?
C57B C58B 1.415(19) . ?
C57B H57B 0.9500 . ?
C58B C59B 1.385(17) . ?
C58B H58B 0.9500 . ?
C59B C60B 1.415(16) . ?
C59B C62B 1.464(16) . ?
C61B C65B 1.387(18) . ?
C61B C62B 1.409(17) . ?
C62B C63B 1.416(18) . ?
C63B S64B 1.688(18) . ?
C63B H63B 0.9500 . ?
S64B C65B 1.699(17) . ?
C65B H65B 0.9500 . ?

loop_
_geom_torsion_atom_site_label_1
_geom_torsion_atom_site_label_2
_geom_torsion_atom_site_label_3
_geom_torsion_atom_site_label_4
_geom_torsion
_geom_torsion_site_symmetry_1
_geom_torsion_site_symmetry_2
_geom_torsion_site_symmetry_3
_geom_torsion_site_symmetry_4
_geom_torsion_publ_flag
C16 C11 C12 C13 -1.2(11) . . . . ?
P1 C11 C12 C13 -175.6(6) . . . . ?
P1B C11 C12 C13 -176.7(13) . . . . ?
C11 C12 C13 C14 -1.7(13) . . . . ?
C12 C13 C14 C15 2.8(14) . . . . ?
C13 C14 C15 C16 -1.2(14) . . . . ?
C12 C11 C16 C15 2.8(11) . . . . ?
P1 C11 C16 C15 177.1(6) . . . . ?
P1B C11 C16 C15 179.1(11) . . . . ?
C14 C15 C16 C11 -1.6(13) . . . . ?
C12 C11 P1 C31 -34.0(7) . . . . ?
C16 C11 P1 C31 151.7(6) . . . . ?
C12 C11 P1 C21 -140.9(6) . . . . ?
C16 C11 P1 C21 44.7(7) . . . . ?
C12 C11 P1 Au1 95.6(6) . . . . ?
C16 C11 P1 Au1 -78.8(6) . . . . ?
C31 P1 C21 C22 160.7(10) . . . . ?
C11 P1 C21 C22 -90.1(10) . . . . ?
Au1 P1 C21 C22 33.1(11) . . . . ?
C31 P1 C21 C30 -26.0(10) . . . . ?
C11 P1 C21 C30 83.1(10) . . . . ?
Au1 P1 C21 C30 -153.7(8) . . . . ?
C30 C21 C22 C23 -2.4(18) . . . . ?
P1 C21 C22 C23 170.9(8) . . . . ?
C21 C22 C23 C24 -0.3(15) . . . . ?
C22 C23 C24 C25 0.9(13) . . . . ?
C23 C24 C25 C26 -177.4(10) . . . . ?
C23 C24 C25 C30 1.2(16) . . . . ?
C24 C25 C26 C27 -179.5(11) . . . . ?
C30 C25 C26 C27 1.9(17) . . . . ?
C25 C26 C27 C28 0.9(19) . . . . ?
C26 C27 C28 C29 -1(2) . . . . ?
C27 C28 C29 C30 -2(2) . . . . ?
C27 C28 C29 C32 172.2(12) . . . . ?
C28 C29 C30 C25 5.1(17) . . . . ?
C32 C29 C30 C25 -169.6(11) . . . . ?
C28 C29 C30 C21 -174.7(12) . . . . ?
C32 C29 C30 C21 10.6(17) . . . . ?
C26 C25 C30 C29 -4.9(17) . . . . ?
C24 C25 C30 C29 176.5(10) . . . . ?
C26 C25 C30 C21 174.9(10) . . . . ?
C24 C25 C30 C21 -3.7(16) . . . . ?
C22 C21 C30 C29 -175.9(11) . . . . ?
P1 C21 C30 C29 11.1(16) . . . . ?
C22 C21 C30 C25 4.3(17) . . . . ?
P1 C21 C30 C25 -168.8(9) . . . . ?
C21 P1 C31 C35 -159.5(10) . . . . ?
C11 P1 C31 C35 91.7(10) . . . . ?
Au1 P1 C31 C35 -34.9(11) . . . . ?
C21 P1 C31 C32 24.9(10) . . . . ?
C11 P1 C31 C32 -83.8(9) . . . . ?
Au1 P1 C31 C32 149.6(8) . . . . ?
C35 C31 C32 C33 -1.3(14) . . . . ?
P1 C31 C32 C33 174.7(9) . . . . ?
C35 C31 C32 C29 174.4(10) . . . . ?
P1 C31 C32 C29 -9.5(15) . . . . ?
C28 C29 C32 C33 -11.1(19) . . . . ?
C30 C29 C32 C33 163.4(12) . . . . ?
C28 C29 C32 C31 173.8(12) . . . . ?
C30 C29 C32 C31 -11.6(17) . . . . ?
C31 C32 C33 S34 0.1(13) . . . . ?
C29 C32 C33 S34 -175.7(9) . . . . ?
C32 C33 S34 C35 0.9(10) . . . . ?
C32 C31 C35 S34 1.9(12) . . . . ?
P1 C31 C35 S34 -173.8(7) . . . . ?
C33 S34 C35 C31 -1.6(9) . . . . ?
C46 C41 C42 C43 0.0(13) . . . . ?
P2 C41 C42 C43 -179.6(7) . . . . ?
P2B C41 C42 C43 175.0(8) . . . . ?
C41 C42 C43 C44 -1.2(14) . . . . ?
C42 C43 C44 C45 2.4(14) . . . . ?
C43 C44 C45 C46 -2.3(13) . . . . ?
C42 C41 C46 C45 0.1(11) . . . . ?
P2 C41 C46 C45 179.7(6) . . . . ?
P2B C41 C46 C45 -173.9(7) . . . . ?
C44 C45 C46 C41 1.1(12) . . . . ?
C42 C41 P2 C61 116.9(8) . . . . ?
C46 C41 P2 C61 -62.7(7) . . . . ?
C42 C41 P2 C51 9.4(8) . . . . ?
C46 C41 P2 C51 -170.1(6) . . . . ?
C42 C41 P2 Au2 -112.1(7) . . . . ?
C46 C41 P2 Au2 68.3(6) . . . . ?
C61 P2 C51 C52 164.8(8) . . . . ?
C41 P2 C51 C52 -86.3(8) . . . . ?
Au2 P2 C51 C52 36.8(8) . . . . ?
C61 P2 C51 C60 -22.7(9) . . . . ?
C41 P2 C51 C60 86.2(8) . . . . ?
Au2 P2 C51 C60 -150.7(7) . . . . ?
C60 C51 C52 C53 -1.0(15) . . . . ?
P2 C51 C52 C53 171.4(8) . . . . ?
C51 C52 C53 C54 -2.1(15) . . . . ?
C52 C53 C54 C55 3.2(14) . . . . ?
C53 C54 C55 C56 177.6(11) . . . . ?
C53 C54 C55 C60 -1.3(14) . . . . ?
C60 C55 C56 C57 -2.8(18) . . . . ?
C54 C55 C56 C57 178.2(12) . . . . ?
C55 C56 C57 C58 5(2) . . . . ?
C56 C57 C58 C59 -1(2) . . . . ?
C57 C58 C59 C60 -4.0(17) . . . . ?
C57 C58 C59 C62 174.2(11) . . . . ?
C58 C59 C60 C55 5.7(14) . . . . ?
C62 C59 C60 C55 -172.5(8) . . . . ?
C58 C59 C60 C51 -176.0(10) . . . . ?
C62 C59 C60 C51 5.8(14) . . . . ?
C56 C55 C60 C59 -2.4(14) . . . . ?
C54 C55 C60 C59 176.6(8) . . . . ?
C56 C55 C60 C51 179.1(9) . . . . ?
C54 C55 C60 C51 -1.9(12) . . . . ?
C52 C51 C60 C59 -175.5(9) . . . . ?
P2 C51 C60 C59 12.4(13) . . . . ?
C52 C51 C60 C55 2.9(13) . . . . ?
P2 C51 C60 C55 -169.2(7) . . . . ?
C51 P2 C61 C65 -165.1(10) . . . . ?
C41 P2 C61 C65 86.6(11) . . . . ?
Au2 P2 C61 C65 -41.7(11) . . . . ?
C51 P2 C61 C62 20.0(10) . . . . ?
C41 P2 C61 C62 -88.3(9) . . . . ?
Au2 P2 C61 C62 143.4(7) . . . . ?
C65 C61 C62 C63 -1.0(14) . . . . ?
P2 C61 C62 C63 174.5(9) . . . . ?
C65 C61 C62 C59 177.9(10) . . . . ?
P2 C61 C62 C59 -6.7(14) . . . . ?
C58 C59 C62 C61 172.7(11) . . . . ?
C60 C59 C62 C61 -9.1(15) . . . . ?
C58 C59 C62 C63 -8.6(16) . . . . ?
C60 C59 C62 C63 169.6(11) . . . . ?
C61 C62 C63 S64 0.1(14) . . . . ?
C59 C62 C63 S64 -178.8(8) . . . . ?
C62 C63 S64 C65 0.6(11) . . . . ?
C62 C61 C65 S64 1.4(13) . . . . ?
P2 C61 C65 S64 -173.8(7) . . . . ?
C63 S64 C65 C61 -1.2(11) . . . . ?
C12 C11 P1B C31B -139.6(14) . . . . ?
C16 C11 P1B C31B 44.6(16) . . . . ?
C12 C11 P1B C21B -35.1(16) . . . . ?
C16 C11 P1B C21B 149.1(11) . . . . ?
C12 C11 P1B Au1 83.0(14) . . . . ?
C16 C11 P1B Au1 -92.8(11) . . . . ?
C31B P1B C21B C22B -169(8) . . . . ?
C11 P1B C21B C22B 79(7) . . . . ?
Au1 P1B C21B C22B -36(8) . . . . ?
C31B P1B C21B C30B 26(8) . . . . ?
C11 P1B C21B C30B -86(7) . . . . ?
Au1 P1B C21B C30B 159(6) . . . . ?
C30B C21B C22B C23B -18(13) . . . . ?
P1B C21B C22B C23B 177(7) . . . . ?
C21B C22B C23B C24B 24(11) . . . . ?
C22B C23B C24B C25B -14(11) . . . . ?
C23B C24B C25B C26B -172(8) . . . . ?
C23B C24B C25B C30B 0(11) . . . . ?
C30B C25B C26B C27B 2(11) . . . . ?
C24B C25B C26B C27B 174(7) . . . . ?
C25B C26B C27B C28B -2(13) . . . . ?
C26B C27B C28B C29B -1(15) . . . . ?
C27B C28B C29B C30B 5(15) . . . . ?
C27B C28B C29B C32B -172(9) . . . . ?
C28B C29B C30B C25B -6(14) . . . . ?
C32B C29B C30B C25B 171(9) . . . . ?
C28B C29B C30B C21B 177(10) . . . . ?
C32B C29B C30B C21B -6(14) . . . . ?
C26B C25B C30B C29B 2(12) . . . . ?
C24B C25B C30B C29B -170(8) . . . . ?
C26B C25B C30B C21B 180(7) . . . . ?
C24B C25B C30B C21B 7(11) . . . . ?
C22B C21B C30B C29B 179(9) . . . . ?
P1B C21B C30B C29B -16(13) . . . . ?
C22B C21B C30B C25B 2(13) . . . . ?
P1B C21B C30B C25B 167(7) . . . . ?
C21B P1B C31B C35B 157(10) . . . . ?
C11 P1B C31B C35B -104(10) . . . . ?
Au1 P1B C31B C35B 29(11) . . . . ?
C21B P1B C31B C32B -20(9) . . . . ?
C11 P1B C31B C32B 79(9) . . . . ?
Au1 P1B C31B C32B -148(7) . . . . ?
C35B C31B C32B C33B 4(14) . . . . ?
P1B C31B C32B C33B -179(8) . . . . ?
C35B C31B C32B C29B -174(10) . . . . ?
P1B C31B C32B C29B 3(15) . . . . ?
C28B C29B C32B C31B -170(10) . . . . ?
C30B C29B C32B C31B 13(15) . . . . ?
C28B C29B C32B C33B 12(16) . . . . ?
C30B C29B C32B C33B -165(11) . . . . ?
C31B C32B C33B S34B 0(12) . . . . ?
C29B C32B C33B S34B 178(8) . . . . ?
C32B C33B S34B C35B -3(10) . . . . ?
C32B C31B C35B S34B -6(12) . . . . ?
P1B C31B C35B S34B 177(6) . . . . ?
C33B S34B C35B C31B 5(10) . . . . ?
C42 C41 P2B C61B 8.6(11) . . . . ?
C46 C41 P2B C61B -176.9(10) . . . . ?
C42 C41 P2B C51B 115.9(9) . . . . ?
C46 C41 P2B C51B -69.7(11) . . . . ?
C42 C41 P2B Au2 -128.6(6) . . . . ?
C46 C41 P2B Au2 45.9(9) . . . . ?
C61B P2B C51B C52B -162(3) . . . . ?
C41 P2B C51B C52B 80(3) . . . . ?
Au2 P2B C51B C52B -34(3) . . . . ?
C61B P2B C51B C60B 23(3) . . . . ?
C41 P2B C51B C60B -94(3) . . . . ?
Au2 P2B C51B C60B 152(2) . . . . ?
C60B C51B C52B C53B 4(6) . . . . ?
P2B C51B C52B C53B -170(3) . . . . ?
C51B C52B C53B C54B -1(7) . . . . ?
C52B C53B C54B C55B 2(8) . . . . ?
C53B C54B C55B C56B -177(5) . . . . ?
C53B C54B C55B C60B -5(8) . . . . ?
C54B C55B C56B C57B -176(5) . . . . ?
C60B C55B C56B C57B 12(6) . . . . ?
C55B C56B C57B C58B -15(7) . . . . ?
C56B C57B C58B C59B 9(7) . . . . ?
C57B C58B C59B C60B 0(6) . . . . ?
C57B C58B C59B C62B -174(4) . . . . ?
C58B C59B C60B C55B -2(6) . . . . ?
C62B C59B C60B C55B 172(3) . . . . ?
C58B C59B C60B C51B 175(4) . . . . ?
C62B C59B C60B C51B -12(6) . . . . ?
C56B C55B C60B C59B -3(5) . . . . ?
C54B C55B C60B C59B -176(4) . . . . ?
C56B C55B C60B C51B 180(3) . . . . ?
C54B C55B C60B C51B 7(5) . . . . ?
C52B C51B C60B C59B 176(4) . . . . ?
P2B C51B C60B C59B -10(5) . . . . ?
C52B C51B C60B C55B -7(5) . . . . ?
P2B C51B C60B C55B 167(3) . . . . ?
C51B P2B C61B C65B 160(3) . . . . ?
C41 P2B C61B C65B -95(4) . . . . ?
Au2 P2B C61B C65B 37(4) . . . . ?
C51B P2B C61B C62B -20(4) . . . . ?
C41 P2B C61B C62B 85(3) . . . . ?
Au2 P2B C61B C62B -143(3) . . . . ?
C65B C61B C62B C63B 7(5) . . . . ?
P2B C61B C62B C63B -172(3) . . . . ?
C65B C61B C62B C59B -176(3) . . . . ?
P2B C61B C62B C59B 4(5) . . . . ?
C58B C59B C62B C61B -171(4) . . . . ?
C60B C59B C62B C61B 15(5) . . . . ?
C58B C59B C62B C63B 5(6) . . . . ?
C60B C59B C62B C63B -169(4) . . . . ?
C61B C62B C63B S64B -7(4) . . . . ?
C59B C62B C63B S64B 177(3) . . . . ?
C62B C63B S64B C65B 3(3) . . . . ?
C62B C61B C65B S64B -4(4) . . . . ?
P2B C61B C65B S64B 175(2) . . . . ?
C63B S64B C65B C61B 0(3) . . . . ?
